data_2226981
loop_
_publ_author_name
'Sun, Shuang-Jiao'
'Deng, Ji-Hua'
'Liu, Ti-Lou'

_publ_section_title
;
 Bis(\m-5-carboxylatotetrazolido)bis[aqua(2,2'-bipyridyl)cadmium(II)]
;
_journal_coeditor_code KP2269
_journal_issue 8
_journal_name_full 'Acta Crystallographica Section E'
_journal_page_first m981
_journal_page_last m982
_journal_paper_doi 10.1107/S1600536810027613
_journal_volume 66
_journal_year 2010
_chemical_formula_iupac '[Cd2 (C2 N4 O2)2 (C10 H8 N2)2 (H2 O)2]'
_chemical_formula_moiety 'C24 H20 Cd2 N12 O6'
_chemical_formula_sum 'C24 H20 Cd2 N12 O6'
_chemical_formula_weight 797.32
_chemical_name_systematic
;
Bis(\m-5-carboxylatotetrazolido)bis[aqua(2,2'-bipyridyl)cadmium(II)]
;
_space_group_IT_number 2
_symmetry_cell_setting triclinic
_symmetry_space_group_name_Hall '-P 1'
_symmetry_space_group_name_H-M 'P -1'
_atom_sites_solution_hydrogens geom
_atom_sites_solution_primary direct
_atom_sites_solution_secondary difmap
_audit_creation_method SHELXL-97
_cell_angle_alpha 75.628(3)
_cell_angle_beta 89.686(3)
_cell_angle_gamma 74.461(2)
_cell_formula_units_Z 1
_cell_length_a 7.5218(13)
_cell_length_b 9.6372(16)
_cell_length_c 9.7335(16)
_cell_measurement_reflns_used 2926
_cell_measurement_temperature 173(2)
_cell_measurement_theta_max 27.00
_cell_measurement_theta_min 2.71
_cell_volume 657.10(19)
_computing_cell_refinement 'SAINT (Bruker, 1998)'
_computing_data_collection 'SMART (Bruker, 1998)'
_computing_data_reduction 'SAINT (Bruker, 1998)'
_computing_molecular_graphics 'SHELXTL (Sheldrick, 2008)'
_computing_publication_material 'SHELXTL (Sheldrick, 2008)'
_computing_structure_refinement 'SHELXL97 (Sheldrick, 2008)'
_computing_structure_solution 'SHELXS97 (Sheldrick, 2008)'
_diffrn_ambient_temperature 173(2)
_diffrn_measured_fraction_theta_full 0.986
_diffrn_measured_fraction_theta_max 0.986
_diffrn_measurement_device_type 'Bruker SMART CCD area-detector'
_diffrn_measurement_method 'phi and omega scans'
_diffrn_radiation_monochromator graphite
_diffrn_radiation_source 'fine-focus sealed tube'
_diffrn_radiation_type MoK\a
_diffrn_radiation_wavelength 0.71073
_diffrn_reflns_av_R_equivalents 0.0193
_diffrn_reflns_av_sigmaI/netI 0.0342
_diffrn_reflns_limit_h_max 8
_diffrn_reflns_limit_h_min -8
_diffrn_reflns_limit_k_max 11
_diffrn_reflns_limit_k_min -11
_diffrn_reflns_limit_l_max 11
_diffrn_reflns_limit_l_min -11
_diffrn_reflns_number 3760
_diffrn_reflns_theta_full 25.00
_diffrn_reflns_theta_max 25.00
_diffrn_reflns_theta_min 2.16
_diffrn_standards_decay_% 0
_diffrn_standards_interval_count 0
_diffrn_standards_interval_time 0
_diffrn_standards_number 0
_exptl_absorpt_coefficient_mu 1.686
_exptl_absorpt_correction_T_max 0.7742
_exptl_absorpt_correction_T_min 0.6496
_exptl_absorpt_correction_type multi-scan
_exptl_absorpt_process_details '(SADABS; Bruker, 1998)'
_exptl_crystal_colour colourless
_exptl_crystal_density_diffrn 2.015
_exptl_crystal_density_method 'not measured'
_exptl_crystal_description block
_exptl_crystal_F_000 392
_exptl_crystal_size_max 0.28
_exptl_crystal_size_mid 0.22
_exptl_crystal_size_min 0.16
_refine_diff_density_max 0.702
_refine_diff_density_min -0.474
_refine_ls_extinction_method none
_refine_ls_goodness_of_fit_ref 1.112
_refine_ls_hydrogen_treatment mixed
_refine_ls_matrix_type full
_refine_ls_number_parameters 207
_refine_ls_number_reflns 2168
_refine_ls_number_restraints 3
_refine_ls_restrained_S_all 1.112
_refine_ls_R_factor_all 0.0306
_refine_ls_R_factor_gt 0.0252
_refine_ls_shift/su_max 0.000
_refine_ls_shift/su_mean 0.000
_refine_ls_structure_factor_coef Fsqd
_refine_ls_weighting_details 'calc w=1/[\s^2^(Fo^2^)+(0.0331P)^2^+0.4626P] where P=(Fo^2^+2Fc^2^)/3'
_refine_ls_weighting_scheme calc
_refine_ls_wR_factor_gt 0.0618
_refine_ls_wR_factor_ref 0.0655
_reflns_number_gt 1930
_reflns_number_total 2268
_reflns_threshold_expression I>2sigma(I)
_cod_data_source_file kp2269.cif
_cod_data_source_block I
_cod_database_code 2226981
_cod_database_fobs_code 2226981

loop_
_symmetry_equiv_pos_as_xyz
'x, y, z'
'-x, -y, -z'

loop_
_atom_site_type_symbol
_atom_site_label
_atom_site_fract_x
_atom_site_fract_y
_atom_site_fract_z
_atom_site_U_iso_or_equiv
_atom_site_adp_type
_atom_site_calc_flag
_atom_site_refinement_flags
_atom_site_occupancy
_atom_site_disorder_assembly
_atom_site_disorder_group
Cd Cd1 0.40965(3) 0.23221(3) 0.36929(3) 0.01494(11) Uani d . 1 . .
O O1 0.6019(3) 0.3838(3) 0.3780(3) 0.0205(6) Uani d . 1 . .
O O2 0.8715(3) 0.3914(3) 0.4648(3) 0.0212(6) Uani d . 1 . .
O O3 0.2432(3) 0.3036(3) 0.5528(3) 0.0199(6) Uani d D 1 . .
N N1 0.6687(4) 0.0890(3) 0.5152(3) 0.0145(6) Uani d . 1 . .
N N2 0.7360(4) -0.0460(3) 0.6050(3) 0.0150(6) Uani d . 1 . .
N N3 0.8896(4) -0.0486(4) 0.6726(3) 0.0187(7) Uani d . 1 . .
N N4 0.9234(4) 0.0835(3) 0.6289(3) 0.0181(7) Uani d . 1 . .
N N9 0.2429(4) 0.4286(3) 0.1938(3) 0.0151(6) Uani d . 1 . .
N N10 0.5150(4) 0.1995(3) 0.1484(3) 0.0167(7) Uani d . 1 . .
C C1 0.7862(5) 0.1654(4) 0.5330(4) 0.0142(8) Uani d . 1 . .
C C2 0.7527(5) 0.3265(4) 0.4521(4) 0.0174(8) Uani d . 1 . .
C C3 0.1195(5) 0.5462(4) 0.2218(4) 0.0190(8) Uani d . 1 . .
H H3 0.0696 0.5230 0.3173 0.023 Uiso d R 1 . .
C C4 0.0345(5) 0.6728(4) 0.1188(4) 0.0230(9) Uani d . 1 . .
H H4 -0.0526 0.7532 0.1432 0.028 Uiso calc R 1 . .
C C5 0.0777(5) 0.6817(4) -0.0214(4) 0.0232(9) Uani d . 1 . .
H H5 0.0196 0.7672 -0.0951 0.028 Uiso calc R 1 . .
C C6 0.2080(5) 0.5619(4) -0.0508(4) 0.0189(8) Uani d . 1 . .
H H6 0.2427 0.5655 -0.1454 0.023 Uiso calc R 1 . .
C C7 0.2875(5) 0.4368(4) 0.0589(4) 0.0156(8) Uani d . 1 . .
C C8 0.4293(5) 0.3049(4) 0.0329(4) 0.0157(8) Uani d . 1 . .
C C9 0.4693(5) 0.2928(5) -0.1038(4) 0.0240(9) Uani d . 1 . .
H H9 0.4056 0.3679 -0.1842 0.029 Uiso calc R 1 . .
C C10 0.6035(6) 0.1695(5) -0.1209(4) 0.0289(10) Uani d . 1 . .
H H10 0.6316 0.1582 -0.2134 0.035 Uiso calc R 1 . .
C C11 0.6960(6) 0.0634(5) -0.0029(4) 0.0282(9) Uani d . 1 . .
H H11 0.7911 -0.0205 -0.0128 0.034 Uiso calc R 1 . .
C C12 0.6479(5) 0.0810(4) 0.1307(4) 0.0243(9) Uani d . 1 . .
H H12 0.7106 0.0072 0.2123 0.029 Uiso calc R 1 . .
H H3A 0.149(5) 0.288(5) 0.531(5) 0.037(14) Uiso d D 1 . .
H H3B 0.234(6) 0.388(4) 0.563(5) 0.045(15) Uiso d D 1 . .

loop_
_atom_site_aniso_label
_atom_site_aniso_U_11
_atom_site_aniso_U_22
_atom_site_aniso_U_33
_atom_site_aniso_U_12
_atom_site_aniso_U_13
_atom_site_aniso_U_23
Cd1 0.01564(15) 0.01420(16) 0.01338(16) -0.00440(11) -0.00143(10) -0.00027(11)
O1 0.0236(14) 0.0146(13) 0.0214(14) -0.0080(11) -0.0036(11) 0.0020(11)
O2 0.0216(13) 0.0211(14) 0.0258(15) -0.0135(12) 0.0028(11) -0.0069(12)
O3 0.0193(14) 0.0196(15) 0.0226(15) -0.0068(12) 0.0009(11) -0.0071(12)
N1 0.0158(15) 0.0149(16) 0.0129(16) -0.0050(13) 0.0013(12) -0.0028(13)
N2 0.0163(15) 0.0139(16) 0.0122(16) -0.0035(13) 0.0010(12) 0.0008(13)
N3 0.0174(15) 0.0203(17) 0.0183(17) -0.0062(14) 0.0006(13) -0.0037(14)
N4 0.0158(15) 0.0193(17) 0.0186(17) -0.0039(13) 0.0000(13) -0.0048(14)
N9 0.0146(14) 0.0157(16) 0.0154(16) -0.0054(13) 0.0004(12) -0.0035(13)
N10 0.0159(15) 0.0134(16) 0.0204(17) -0.0047(13) 0.0021(13) -0.0027(13)
C1 0.0130(16) 0.019(2) 0.0132(18) -0.0056(15) 0.0047(14) -0.0077(16)
C2 0.0219(19) 0.022(2) 0.0133(19) -0.0091(17) 0.0087(16) -0.0108(16)
C3 0.0181(18) 0.020(2) 0.017(2) -0.0035(16) 0.0011(16) -0.0034(16)
C4 0.0218(19) 0.018(2) 0.025(2) -0.0004(17) -0.0010(17) -0.0043(17)
C5 0.0231(19) 0.017(2) 0.023(2) -0.0026(17) -0.0066(17) 0.0033(17)
C6 0.0233(19) 0.020(2) 0.0126(19) -0.0088(17) 0.0002(16) 0.0000(16)
C7 0.0150(17) 0.0170(19) 0.0151(19) -0.0071(15) -0.0031(15) -0.0018(16)
C8 0.0146(17) 0.0166(19) 0.0159(19) -0.0058(15) 0.0015(15) -0.0027(16)
C9 0.028(2) 0.027(2) 0.017(2) -0.0085(18) 0.0041(17) -0.0045(17)
C10 0.034(2) 0.031(2) 0.022(2) -0.007(2) 0.0113(19) -0.0107(19)
C11 0.033(2) 0.018(2) 0.029(2) -0.0001(18) 0.0075(19) -0.0059(18)
C12 0.024(2) 0.016(2) 0.029(2) -0.0026(17) 0.0019(17) -0.0024(17)

loop_
_atom_type_symbol
_atom_type_description
_atom_type_scat_dispersion_real
_atom_type_scat_dispersion_imag
_atom_type_scat_source
C C 0.0033 0.0016 'International Tables Vol C Tables 4.2.6.8 and 6.1.1.4'
H H 0.0000 0.0000 'International Tables Vol C Tables 4.2.6.8 and 6.1.1.4'
Cd Cd -0.8075 1.2024 'International Tables Vol C Tables 4.2.6.8 and 6.1.1.4'
N N 0.0061 0.0033 'International Tables Vol C Tables 4.2.6.8 and 6.1.1.4'
O O 0.0106 0.0060 'International Tables Vol C Tables 4.2.6.8 and 6.1.1.4'

loop_
_geom_angle_atom_site_label_1
_geom_angle_atom_site_label_2
_geom_angle_atom_site_label_3
_geom_angle_site_symmetry_1
_geom_angle_site_symmetry_3
_geom_angle
_geom_angle_publ_flag
N9 Cd1 N2 . 2_656 106.72(10) ?
N9 Cd1 N1 . . 155.62(10) ?
N2 Cd1 N1 2_656 . 96.01(10) ?
N9 Cd1 O3 . . 95.41(10) ?
N2 Cd1 O3 2_656 . 87.65(10) ?
N1 Cd1 O3 . . 94.18(9) ?
N9 Cd1 O1 . . 85.09(10) ?
N2 Cd1 O1 2_656 . 168.16(9) ?
N1 Cd1 O1 . . 72.19(10) ?
O3 Cd1 O1 . . 92.14(9) ?
N9 Cd1 N10 . . 71.32(10) ?
N2 Cd1 N10 2_656 . 91.88(10) ?
N1 Cd1 N10 . . 99.78(10) ?
O3 Cd1 N10 . . 166.00(10) ?
O1 Cd1 N10 . . 91.16(10) ?
C2 O1 Cd1 . . 118.0(2) ?
Cd1 O3 H3A . . 96(3) ?
Cd1 O3 H3B . . 119(3) ?
H3A O3 H3B . . 117(3) ?
C1 N1 N2 . . 104.9(3) ?
C1 N1 Cd1 . . 113.4(2) ?
N2 N1 Cd1 . . 141.1(2) ?
N3 N2 N1 . . 108.9(3) ?
N3 N2 Cd1 . 2_656 128.6(2) ?
N1 N2 Cd1 . 2_656 122.5(2) ?
N2 N3 N4 . . 109.4(3) ?
N3 N4 C1 . . 105.2(3) ?
C7 N9 C3 . . 118.2(3) ?
C7 N9 Cd1 . . 118.7(2) ?
C3 N9 Cd1 . . 122.4(2) ?
C8 N10 C12 . . 118.8(3) ?
C8 N10 Cd1 . . 116.4(2) ?
C12 N10 Cd1 . . 124.7(3) ?
N1 C1 N4 . . 111.6(3) ?
N1 C1 C2 . . 120.6(3) ?
N4 C1 C2 . . 127.8(3) ?
O2 C2 O1 . . 125.7(4) ?
O2 C2 C1 . . 118.7(3) ?
O1 C2 C1 . . 115.6(3) ?
N9 C3 C4 . . 123.2(3) ?
N9 C3 H3 . . 113.3 ?
C4 C3 H3 . . 121.4 ?
C3 C4 C5 . . 119.0(4) ?
C3 C4 H4 . . 120.5 ?
C5 C4 H4 . . 120.5 ?
C4 C5 C6 . . 118.2(4) ?
C4 C5 H5 . . 120.9 ?
C6 C5 H5 . . 120.9 ?
C5 C6 C7 . . 119.6(3) ?
C5 C6 H6 . . 120.2 ?
C7 C6 H6 . . 120.2 ?
N9 C7 C6 . . 121.7(3) ?
N9 C7 C8 . . 116.5(3) ?
C6 C7 C8 . . 121.7(3) ?
N10 C8 C9 . . 121.9(3) ?
N10 C8 C7 . . 116.5(3) ?
C9 C8 C7 . . 121.5(3) ?
C10 C9 C8 . . 118.8(4) ?
C10 C9 H9 . . 120.6 ?
C8 C9 H9 . . 120.6 ?
C11 C10 C9 . . 119.5(4) ?
C11 C10 H10 . . 120.2 ?
C9 C10 H10 . . 120.2 ?
C10 C11 C12 . . 118.8(4) ?
C10 C11 H11 . . 120.6 ?
C12 C11 H11 . . 120.6 ?
N10 C12 C11 . . 122.1(4) ?
N10 C12 H12 . . 119.0 ?
C11 C12 H12 . . 119.0 ?

loop_
_geom_bond_atom_site_label_1
_geom_bond_atom_site_label_2
_geom_bond_site_symmetry_2
_geom_bond_distance
_geom_bond_publ_flag
Cd1 N9 . 2.285(3) y
Cd1 N2 2_656 2.304(3) y
Cd1 N1 . 2.310(3) y
Cd1 O3 . 2.314(3) y
Cd1 O1 . 2.330(2) y
Cd1 N10 . 2.352(3) y
O1 C2 . 1.260(4) ?
O2 C2 . 1.242(4) ?
O3 H3A . 0.80(2) ?
O3 H3B . 0.83(2) ?
N1 C1 . 1.329(5) ?
N1 N2 . 1.342(4) ?
N2 N3 . 1.324(4) ?
N2 Cd1 2_656 2.304(3) ?
N3 N4 . 1.330(4) ?
N4 C1 . 1.330(5) ?
N9 C7 . 1.342(5) ?
N9 C3 . 1.344(5) ?
N10 C8 . 1.342(5) ?
N10 C12 . 1.349(5) ?
C1 C2 . 1.510(5) ?
C3 C4 . 1.372(5) ?
C3 H3 . 0.9966 ?
C4 C5 . 1.388(6) ?
C4 H4 . 0.9500 ?
C5 C6 . 1.389(5) ?
C5 H5 . 0.9500 ?
C6 C7 . 1.390(5) ?
C6 H6 . 0.9500 ?
C7 C8 . 1.500(5) ?
C8 C9 . 1.389(5) ?
C9 C10 . 1.382(5) ?
C9 H9 . 0.9500 ?
C10 C11 . 1.376(6) ?
C10 H10 . 0.9500 ?
C11 C12 . 1.386(6) ?
C11 H11 . 0.9500 ?
C12 H12 . 0.9500 ?

loop_
_geom_hbond_atom_site_label_D
_geom_hbond_atom_site_label_H
_geom_hbond_atom_site_label_A
_geom_hbond_site_symmetry_A
_geom_hbond_distance_DH
_geom_hbond_distance_HA
_geom_hbond_distance_DA
_geom_hbond_angle_DHA
O3 H3B O2 2_666 0.83(2) 2.01(3) 2.794(4) 158(4)
O3 H3A O2 1_455 0.80(2) 2.09(4) 2.769(4) 143(4)
